data_7011347
loop_
_publ_author_name
'Bond, Andrew D.'
'Haynes, Delia A.'
'Pask, Christopher M.'
'Rawson, Jeremy M.'

_publ_section_title
;
 Concomitant polymorphs: structural studies on the trimorphic
 dithiadiazolyl radical, ClCNSSN
;
_journal_issue 12
_journal_name_full 'Journal of the Chemical Society, Dalton Transactions'
_journal_page_first 2522
_journal_paper_doi 10.1039/b110922g
_journal_year 2002
_chemical_formula_moiety 'C Cl N2 S2'
_chemical_formula_sum 'C Cl N2 S2'
_chemical_formula_weight 139.60
_space_group_IT_number 14
_symmetry_cell_setting monoclinic
_symmetry_space_group_name_Hall '-P 2ybc'
_symmetry_space_group_name_H-M 'P 1 21/c 1'
_atom_sites_solution_hydrogens geom
_atom_sites_solution_primary direct
_atom_sites_solution_secondary difmap
_cell_angle_alpha 90.00
_cell_angle_beta 104.022(1)
_cell_angle_gamma 90.00
_cell_formula_units_Z 32
_cell_length_a 12.3032(2)
_cell_length_b 21.0874(5)
_cell_length_c 13.8532(2)
_cell_measurement_reflns_used 22710
_cell_measurement_temperature 180(2)
_cell_measurement_theta_max 27.48
_cell_measurement_theta_min 1.00
_cell_volume 3487.01(11)
_computing_cell_refinement 'HKL Scalepack (Otwinowski & Minor 1997)'
_computing_data_collection 'Collect (Nonius B.V. 1998)'
_computing_data_reduction
;
HKL Denzo and Scalepack (Otwinowski & Minor 1997)
;
_computing_publication_material 'SHELXL-97 (Sheldrick 1997)'
_computing_structure_refinement 'SHELXL-97 (Sheldrick 1997)'
_computing_structure_solution 'SHELXS-97 (Sheldrick 1997)'
_diffrn_ambient_temperature 180(2)
_diffrn_measured_fraction_theta_full 0.990
_diffrn_measured_fraction_theta_max 0.990
_diffrn_measurement_device_type 'Nonius Kappa CCD'
_diffrn_measurement_method 'Thin slice \w and \f scans'
_diffrn_radiation_monochromator graphite
_diffrn_radiation_source 'fine-focus sealed tube'
_diffrn_radiation_type MoK\a
_diffrn_radiation_wavelength 0.71073
_diffrn_reflns_av_R_equivalents 0.0398
_diffrn_reflns_av_sigmaI/netI 0.0340
_diffrn_reflns_limit_h_max 15
_diffrn_reflns_limit_h_min -15
_diffrn_reflns_limit_k_max 27
_diffrn_reflns_limit_k_min -27
_diffrn_reflns_limit_l_max 17
_diffrn_reflns_limit_l_min -17
_diffrn_reflns_number 30456
_diffrn_reflns_theta_full 27.49
_diffrn_reflns_theta_max 27.49
_diffrn_reflns_theta_min 3.52
_diffrn_standards_number 0
_exptl_absorpt_coefficient_mu 1.645
_exptl_absorpt_correction_T_max 0.744
_exptl_absorpt_correction_T_min 0.639
_exptl_absorpt_correction_type multi-scan
_exptl_absorpt_process_details 'Sortav Blessing (1995)'
_exptl_crystal_colour blue/black
_exptl_crystal_density_diffrn 2.127
_exptl_crystal_density_method 'not measured'
_exptl_crystal_description block
_exptl_crystal_F_000 2208
_exptl_crystal_size_max 0.35
_exptl_crystal_size_mid 0.25
_exptl_crystal_size_min 0.18
_refine_diff_density_max 0.490
_refine_diff_density_min -0.494
_refine_diff_density_rms 0.129
_refine_ls_extinction_method none
_refine_ls_goodness_of_fit_ref 1.096
_refine_ls_hydrogen_treatment mixed
_refine_ls_matrix_type full
_refine_ls_number_parameters 433
_refine_ls_number_reflns 7903
_refine_ls_number_restraints 0
_refine_ls_restrained_S_all 1.096
_refine_ls_R_factor_all 0.0369
_refine_ls_R_factor_gt 0.0286
_refine_ls_shift/su_max 0.020
_refine_ls_shift/su_mean 0.005
_refine_ls_structure_factor_coef Fsqd
_refine_ls_weighting_details 'calc w=1/[\s^2^(Fo^2^)+(0.0322P)^2^+1.5257P] where P=(Fo^2^+2Fc^2^)/3'
_refine_ls_weighting_scheme calc
_refine_ls_wR_factor_gt 0.0724
_refine_ls_wR_factor_ref 0.0761
_reflns_number_gt 6811
_reflns_number_total 7903
_reflns_threshold_expression >2sigma(I)
_cod_data_source_file b110922g.txt
_cod_data_source_block jr0133
_cod_original_sg_symbol_H-M P2(1)/c
_cod_database_code 7011347

loop_
_symmetry_equiv_pos_as_xyz
'x, y, z'
'-x, y+1/2, -z+1/2'
'-x, -y, -z'
'x, -y-1/2, z-1/2'

loop_
_atom_site_label
_atom_site_type_symbol
_atom_site_fract_x
_atom_site_fract_y
_atom_site_fract_z
_atom_site_U_iso_or_equiv
_atom_site_adp_type
_atom_site_occupancy
_atom_site_symmetry_multiplicity
_atom_site_calc_flag
_atom_site_refinement_flags
_atom_site_disorder_assembly
_atom_site_disorder_group
C11 C 0.87817(15) -0.03414(9) 1.37740(12) 0.0208(4) Uani 1 1 d . . .
N11 N 0.96370(13) 0.00449(8) 1.37604(11) 0.0249(4) Uani 1 1 d . . .
N12 N 0.77543(14) -0.01590(8) 1.37596(12) 0.0257(4) Uani 1 1 d . . .
S11 S 0.92892(4) 0.07945(2) 1.37486(4) 0.02730(11) Uani 1 1 d . . .
S12 S 0.76281(4) 0.06162(2) 1.37441(4) 0.02669(11) Uani 1 1 d . . .
Cl11 Cl 0.90606(4) -0.11389(2) 1.38280(4) 0.03049(12) Uani 1 1 d . . .
C21 C 0.82417(15) -0.03063(9) 1.13207(13) 0.0206(4) Uani 1 1 d . . .
N21 N 0.91332(14) 0.00788(8) 1.14453(12) 0.0250(3) Uani 1 1 d . . .
N22 N 0.72152(14) -0.01188(8) 1.12897(12) 0.0264(4) Uani 1 1 d . . .
S21 S 0.88199(4) 0.08242(2) 1.15757(4) 0.02636(11) Uani 1 1 d . . .
S22 S 0.71207(4) 0.06511(3) 1.14131(4) 0.02790(12) Uani 1 1 d . . .
Cl21 Cl 0.84727(4) -0.10976(2) 1.11783(4) 0.02972(11) Uani 1 1 d . . .
C31 C 0.36891(15) -0.01128(9) 1.36563(13) 0.0215(4) Uani 1 1 d . . .
N31 N 0.32144(13) 0.04487(8) 1.36684(12) 0.0245(3) Uani 1 1 d . . .
N32 N 0.31818(13) -0.06684(8) 1.35735(12) 0.0243(3) Uani 1 1 d . . .
S31 S 0.18600(4) 0.03801(2) 1.36000(3) 0.02411(11) Uani 1 1 d . . .
S32 S 0.18301(4) -0.06045(2) 1.34848(4) 0.02409(11) Uani 1 1 d . . .
Cl31 Cl 0.51205(4) -0.01216(3) 1.37600(4) 0.02879(11) Uani 1 1 d . . .
C41 C 0.31258(15) -0.01049(9) 1.12118(13) 0.0220(4) Uani 1 1 d . . .
N41 N 0.26906(14) 0.04629(8) 1.12597(12) 0.0257(4) Uani 1 1 d . . .
N42 N 0.25924(13) -0.06515(8) 1.11993(12) 0.0239(3) Uani 1 1 d . . .
S41 S 0.13551(4) 0.04219(2) 1.12623(3) 0.02410(11) Uani 1 1 d . . .
S42 S 0.12865(4) -0.05642(2) 1.12506(4) 0.02401(11) Uani 1 1 d . . .
Cl41 Cl 0.45053(4) -0.01423(3) 1.11435(4) 0.02928(12) Uani 1 1 d . . .
C51 C 0.90242(15) 0.25663(9) 1.47936(13) 0.0214(4) Uani 1 1 d . . .
N51 N 0.84777(13) 0.31122(8) 1.47327(11) 0.0238(3) Uani 1 1 d . . .
N52 N 0.85770(13) 0.19963(8) 1.47866(12) 0.0247(3) Uani 1 1 d . . .
S51 S 0.71405(4) 0.30192(2) 1.46652(3) 0.02285(11) Uani 1 1 d . . .
S52 S 0.72360(4) 0.20341(2) 1.47633(4) 0.02392(11) Uani 1 1 d . . .
Cl51 Cl 1.04526(4) 0.26125(3) 1.49175(4) 0.03014(12) Uani 1 1 d . . .
C61 C 0.83869(15) 0.25400(9) 1.23773(13) 0.0211(4) Uani 1 1 d . . .
N61 N 0.78925(13) 0.30915(8) 1.24182(12) 0.0233(3) Uani 1 1 d . . .
N62 N 0.79204(13) 0.19742(8) 1.23760(12) 0.0240(3) Uani 1 1 d . . .
S61 S 0.65779(4) 0.30176(2) 1.24586(3) 0.02207(10) Uani 1 1 d . . .
S62 S 0.65933(4) 0.20327(2) 1.24154(3) 0.02284(11) Uani 1 1 d . . .
Cl61 Cl 0.97727(4) 0.25621(3) 1.23148(4) 0.02979(12) Uani 1 1 d . . .
C71 C 0.41343(16) 0.27062(10) 1.49377(13) 0.0242(4) Uani 1 1 d . . .
N71 N 0.31050(15) 0.25264(9) 1.49192(13) 0.0303(4) Uani 1 1 d . . .
N72 N 0.49671(13) 0.23244(8) 1.48489(12) 0.0277(4) Uani 1 1 d . . .
S71 S 0.29378(4) 0.17568(3) 1.47737(4) 0.03347(13) Uani 1 1 d . . .
S72 S 0.45789(4) 0.15793(3) 1.47061(4) 0.03319(13) Uani 1 1 d . . .
Cl71 Cl 0.44379(4) 0.35014(2) 1.50885(4) 0.03207(12) Uani 1 1 d . . .
C81 C 0.35321(16) 0.27692(9) 1.24755(13) 0.0220(4) Uani 1 1 d . . .
N81 N 0.24968(14) 0.25969(8) 1.24447(13) 0.0269(4) Uani 1 1 d . . .
N82 N 0.43850(14) 0.23708(8) 1.25133(12) 0.0262(4) Uani 1 1 d . . .
S81 S 0.23453(4) 0.18248(3) 1.24416(4) 0.03022(12) Uani 1 1 d . . .
S82 S 0.40151(4) 0.16253(3) 1.25182(4) 0.03070(12) Uani 1 1 d . . .
Cl81 Cl 0.38228(4) 0.35635(2) 1.24618(4) 0.03069(12) Uani 1 1 d . . .

loop_
_atom_site_aniso_label
_atom_site_aniso_U_11
_atom_site_aniso_U_22
_atom_site_aniso_U_33
_atom_site_aniso_U_23
_atom_site_aniso_U_13
_atom_site_aniso_U_12
C11 0.0239(9) 0.0194(10) 0.0175(8) 0.0019(7) 0.0019(7) 0.0021(7)
N11 0.0202(8) 0.0212(9) 0.0309(8) -0.0007(7) 0.0015(7) 0.0005(7)
N12 0.0278(9) 0.0205(9) 0.0307(8) 0.0009(7) 0.0109(7) -0.0003(7)
S11 0.0227(2) 0.0190(3) 0.0386(3) -0.0048(2) 0.00424(19) -0.00169(19)
S12 0.0265(2) 0.0212(3) 0.0352(3) -0.0016(2) 0.0130(2) 0.0027(2)
Cl11 0.0325(3) 0.0182(2) 0.0390(3) 0.00485(19) 0.0054(2) 0.0030(2)
C21 0.0243(9) 0.0181(10) 0.0199(8) 0.0003(7) 0.0065(7) 0.0021(7)
N21 0.0269(8) 0.0193(9) 0.0321(8) -0.0005(7) 0.0136(7) 0.0018(7)
N22 0.0240(8) 0.0218(9) 0.0310(8) -0.0041(7) 0.0020(7) 0.0016(7)
S21 0.0310(3) 0.0172(2) 0.0341(3) 0.00337(19) 0.0141(2) 0.0012(2)
S22 0.0249(2) 0.0223(3) 0.0339(3) -0.0010(2) 0.00199(19) 0.0072(2)
Cl21 0.0344(3) 0.0175(2) 0.0377(3) -0.00363(19) 0.0095(2) 0.0026(2)
C31 0.0199(9) 0.0232(10) 0.0211(9) -0.0004(7) 0.0047(7) -0.0026(7)
N31 0.0207(8) 0.0211(9) 0.0312(8) -0.0036(7) 0.0052(6) -0.0035(7)
N32 0.0217(8) 0.0189(8) 0.0316(8) 0.0017(7) 0.0049(6) 0.0003(6)
S31 0.0214(2) 0.0204(3) 0.0320(2) -0.00455(19) 0.00940(19) -0.00187(18)
S32 0.0222(2) 0.0197(3) 0.0312(2) 0.00223(19) 0.00806(18) -0.00389(18)
Cl31 0.0189(2) 0.0332(3) 0.0339(2) -0.0022(2) 0.00578(18) -0.00162(19)
C41 0.0208(9) 0.0244(11) 0.0217(9) -0.0013(7) 0.0071(7) -0.0028(8)
N41 0.0238(8) 0.0215(9) 0.0326(8) 0.0008(7) 0.0086(7) -0.0024(7)
N42 0.0211(8) 0.0205(9) 0.0312(8) -0.0053(7) 0.0084(6) -0.0003(6)
S41 0.0215(2) 0.0203(2) 0.0305(2) 0.00168(19) 0.00624(18) 0.00167(19)
S42 0.0195(2) 0.0207(3) 0.0323(2) -0.00551(19) 0.00727(18) -0.00379(18)
Cl41 0.0206(2) 0.0350(3) 0.0344(2) 0.0002(2) 0.01085(19) -0.0018(2)
C51 0.0194(9) 0.0226(10) 0.0217(9) 0.0023(7) 0.0038(7) 0.0014(7)
N51 0.0220(8) 0.0199(9) 0.0279(8) -0.0015(6) 0.0028(6) -0.0008(7)
N52 0.0207(8) 0.0209(9) 0.0327(9) 0.0047(7) 0.0068(6) 0.0041(7)
S51 0.0227(2) 0.0188(2) 0.0271(2) -0.00481(18) 0.00627(18) 0.00254(18)
S52 0.0233(2) 0.0195(2) 0.0304(2) 0.00282(19) 0.00935(18) 0.00012(19)
Cl51 0.0193(2) 0.0343(3) 0.0358(3) 0.0081(2) 0.00461(19) 0.0011(2)
C61 0.0190(9) 0.0254(11) 0.0194(8) 0.0004(7) 0.0055(7) 0.0018(7)
N61 0.0200(8) 0.0204(9) 0.0293(8) 0.0031(7) 0.0056(6) 0.0011(7)
N62 0.0214(8) 0.0198(9) 0.0314(8) -0.0047(7) 0.0075(6) 0.0039(7)
S61 0.0192(2) 0.0178(2) 0.0285(2) 0.00201(18) 0.00443(17) 0.00331(18)
S62 0.0198(2) 0.0184(2) 0.0296(2) -0.00496(18) 0.00461(18) -0.00116(18)
Cl61 0.0214(2) 0.0366(3) 0.0344(3) 0.0011(2) 0.01238(19) 0.0020(2)
C71 0.0242(10) 0.0260(11) 0.0214(9) -0.0005(8) 0.0035(7) -0.0011(8)
N71 0.0272(9) 0.0324(11) 0.0340(9) -0.0063(7) 0.0127(7) -0.0041(7)
N72 0.0212(8) 0.0239(9) 0.0362(9) 0.0014(7) 0.0033(7) -0.0013(7)
S71 0.0296(3) 0.0325(3) 0.0416(3) 0.0019(2) 0.0151(2) -0.0084(2)
S72 0.0251(3) 0.0215(3) 0.0503(3) 0.0076(2) 0.0040(2) 0.0005(2)
Cl71 0.0334(3) 0.0250(3) 0.0359(3) -0.0067(2) 0.0046(2) -0.0024(2)
C81 0.0257(10) 0.0180(10) 0.0221(9) 0.0013(7) 0.0053(7) -0.0013(8)
N81 0.0236(8) 0.0198(9) 0.0361(9) 0.0022(7) 0.0049(7) 0.0003(7)
N82 0.0255(9) 0.0198(9) 0.0370(9) -0.0019(7) 0.0148(7) -0.0027(7)
S81 0.0221(2) 0.0211(3) 0.0463(3) -0.0020(2) 0.0060(2) -0.0037(2)
S82 0.0280(3) 0.0180(3) 0.0509(3) -0.0047(2) 0.0189(2) -0.0009(2)
Cl81 0.0337(3) 0.0184(3) 0.0393(3) 0.0037(2) 0.0076(2) -0.0028(2)

loop_
_atom_type_symbol
_atom_type_description
_atom_type_scat_dispersion_real
_atom_type_scat_dispersion_imag
_atom_type_scat_source
C C 0.0033 0.0016 'International Tables Vol C Tables 4.2.6.8 and 6.1.1.4'
N N 0.0061 0.0033 'International Tables Vol C Tables 4.2.6.8 and 6.1.1.4'
S S 0.1246 0.1234 'International Tables Vol C Tables 4.2.6.8 and 6.1.1.4'
Cl Cl 0.1484 0.1585 'International Tables Vol C Tables 4.2.6.8 and 6.1.1.4'

loop_
_geom_angle_atom_site_label_1
_geom_angle_atom_site_label_2
_geom_angle_atom_site_label_3
_geom_angle
_geom_angle_site_symmetry_1
_geom_angle_site_symmetry_3
_geom_angle_publ_flag
N12 C11 N11 125.37(18) . . ?
N12 C11 Cl11 117.94(15) . . ?
N11 C11 Cl11 116.69(14) . . ?
C11 N11 S11 112.62(13) . . ?
C11 N12 S12 112.24(14) . . ?
N11 S11 S12 94.58(6) . . ?
N12 S12 S11 95.18(6) . . ?
N22 C21 N21 124.84(18) . . ?
N22 C21 Cl21 118.33(15) . . ?
N21 C21 Cl21 116.83(14) . . ?
C21 N21 S21 112.82(13) . . ?
C21 N22 S22 112.72(14) . . ?
N21 S21 S22 94.41(6) . . ?
N22 S22 S21 95.18(6) . . ?
N32 C31 N31 126.53(18) . . ?
N32 C31 Cl31 116.60(15) . . ?
N31 C31 Cl31 116.87(14) . . ?
C31 N31 S31 111.30(13) . . ?
C31 N32 S32 112.49(14) . . ?
N31 S31 S32 95.20(6) . . ?
N32 S32 S31 94.44(6) . . ?
N41 C41 N42 125.77(18) . . ?
N41 C41 Cl41 117.44(15) . . ?
N42 C41 Cl41 116.78(15) . . ?
C41 N41 S41 111.69(14) . . ?
C41 N42 S42 112.97(14) . . ?
N41 S41 S42 95.23(6) . . ?
N42 S42 S41 94.26(6) . . ?
N52 C51 N51 125.86(18) . . ?
N52 C51 Cl51 117.65(15) . . ?
N51 C51 Cl51 116.47(15) . . ?
C51 N51 S51 112.76(14) . . ?
C51 N52 S52 111.72(14) . . ?
N51 S51 S52 94.35(6) . . ?
N52 S52 S51 95.17(6) . . ?
N61 C61 N62 126.15(18) . . ?
N61 C61 Cl61 116.66(15) . . ?
N62 C61 Cl61 117.18(15) . . ?
C61 N61 S61 112.73(14) . . ?
C61 N62 S62 111.37(13) . . ?
N61 S61 S62 94.48(6) . . ?
N62 S62 S61 95.26(6) . . ?
N71 C71 N72 125.60(19) . . ?
N71 C71 Cl71 117.58(16) . . ?
N72 C71 Cl71 116.82(15) . . ?
C71 N71 S71 112.23(15) . . ?
C71 N72 S72 112.46(14) . . ?
N71 S71 S72 95.13(7) . . ?
N72 S72 S71 94.58(7) . . ?
N81 C81 N82 124.97(19) . . ?
N81 C81 Cl81 118.21(15) . . ?
N82 C81 Cl81 116.82(14) . . ?
C81 N81 S81 112.53(14) . . ?
C81 N82 S82 112.82(14) . . ?
N81 S81 S82 95.20(6) . . ?
N82 S82 S81 94.47(6) . . ?

loop_
_geom_bond_atom_site_label_1
_geom_bond_atom_site_label_2
_geom_bond_distance
_geom_bond_site_symmetry_2
_geom_bond_publ_flag
C11 N12 1.317(2) . ?
C11 N11 1.335(2) . ?
C11 Cl11 1.714(2) . ?
N11 S11 1.6367(17) . ?
N12 S12 1.6418(18) . ?
S11 S12 2.0765(7) . ?
C21 N22 1.314(2) . ?
C21 N21 1.342(2) . ?
C21 Cl21 1.712(2) . ?
N21 S21 1.6387(17) . ?
N22 S22 1.6396(18) . ?
S21 S22 2.0800(7) . ?
C31 N32 1.319(2) . ?
C31 N31 1.322(2) . ?
C31 Cl31 1.7319(19) . ?
N31 S31 1.6524(16) . ?
N32 S32 1.6431(16) . ?
S31 S32 2.0820(7) . ?
C41 N41 1.320(3) . ?
C41 N42 1.324(2) . ?
C41 Cl41 1.7245(19) . ?
N41 S41 1.6462(17) . ?
N42 S42 1.6358(16) . ?
S41 S42 2.0810(7) . ?
C51 N52 1.321(2) . ?
C51 N51 1.326(2) . ?
C51 Cl51 1.7267(19) . ?
N51 S51 1.6369(16) . ?
N52 S52 1.6443(16) . ?
S51 S52 2.0832(7) . ?
C61 N61 1.320(2) . ?
C61 N62 1.324(3) . ?
C61 Cl61 1.7286(19) . ?
N61 S61 1.6393(16) . ?
N62 S62 1.6515(16) . ?
S61 S62 2.0778(7) . ?
C71 N71 1.316(3) . ?
C71 N72 1.332(3) . ?
C71 Cl71 1.720(2) . ?
N71 S71 1.6422(19) . ?
N72 S72 1.6401(18) . ?
S71 S72 2.0778(8) . ?
C81 N81 1.315(3) . ?
C81 N82 1.335(3) . ?
C81 Cl81 1.714(2) . ?
N81 S81 1.6388(18) . ?
N82 S82 1.6371(18) . ?
S81 S82 2.0744(7) . ?

loop_
_geom_torsion_atom_site_label_1
_geom_torsion_atom_site_label_2
_geom_torsion_atom_site_label_3
_geom_torsion_atom_site_label_4
_geom_torsion
_geom_torsion_site_symmetry_1
_geom_torsion_site_symmetry_2
_geom_torsion_site_symmetry_3
_geom_torsion_site_symmetry_4
_geom_torsion_publ_flag
N12 C11 N11 S11 1.3(2) . . . . ?
Cl11 C11 N11 S11 -177.95(9) . . . . ?
N11 C11 N12 S12 -1.1(2) . . . . ?
Cl11 C11 N12 S12 178.14(9) . . . . ?
C11 N11 S11 S12 -0.74(13) . . . . ?
C11 N12 S12 S11 0.38(13) . . . . ?
N11 S11 S12 N12 0.20(8) . . . . ?
N22 C21 N21 S21 0.9(2) . . . . ?
Cl21 C21 N21 S21 -179.92(9) . . . . ?
N21 C21 N22 S22 0.4(2) . . . . ?
Cl21 C21 N22 S22 -178.78(9) . . . . ?
C21 N21 S21 S22 -1.35(13) . . . . ?
C21 N22 S22 S21 -1.14(14) . . . . ?
N21 S21 S22 N22 1.36(8) . . . . ?
N32 C31 N31 S31 1.8(2) . . . . ?
Cl31 C31 N31 S31 -178.17(9) . . . . ?
N31 C31 N32 S32 -0.2(3) . . . . ?
Cl31 C31 N32 S32 179.76(9) . . . . ?
C31 N31 S31 S32 -2.00(13) . . . . ?
C31 N32 S32 S31 -1.09(13) . . . . ?
N31 S31 S32 N32 1.70(8) . . . . ?
N42 C41 N41 S41 -2.1(2) . . . . ?
Cl41 C41 N41 S41 177.03(9) . . . . ?
N41 C41 N42 S42 0.0(2) . . . . ?
Cl41 C41 N42 S42 -179.14(9) . . . . ?
C41 N41 S41 S42 2.51(14) . . . . ?
C41 N42 S42 S41 1.56(13) . . . . ?
N41 S41 S42 N42 -2.23(8) . . . . ?
N52 C51 N51 S51 1.1(2) . . . . ?
Cl51 C51 N51 S51 -177.54(9) . . . . ?
N51 C51 N52 S52 -3.7(2) . . . . ?
Cl51 C51 N52 S52 174.98(9) . . . . ?
C51 N51 S51 S52 1.38(13) . . . . ?
C51 N52 S52 S51 3.55(13) . . . . ?
N51 S51 S52 N52 -2.70(8) . . . . ?
N62 C61 N61 S61 -0.6(2) . . . . ?
Cl61 C61 N61 S61 179.14(9) . . . . ?
N61 C61 N62 S62 0.9(2) . . . . ?
Cl61 C61 N62 S62 -178.83(9) . . . . ?
C61 N61 S61 S62 0.04(13) . . . . ?
C61 N62 S62 S61 -0.64(13) . . . . ?
N61 S61 S62 N62 0.33(8) . . . . ?
N72 C71 N71 S71 0.2(3) . . . . ?
Cl71 C71 N71 S71 -179.87(10) . . . . ?
N71 C71 N72 S72 0.1(3) . . . . ?
Cl71 C71 N72 S72 -179.84(10) . . . . ?
C71 N71 S71 S72 -0.29(14) . . . . ?
C71 N72 S72 S71 -0.27(14) . . . . ?
N71 S71 S72 N72 0.30(9) . . . . ?
N82 C81 N81 S81 -0.8(2) . . . . ?
Cl81 C81 N81 S81 178.92(10) . . . . ?
N81 C81 N82 S82 0.0(2) . . . . ?
Cl81 C81 N82 S82 -179.74(10) . . . . ?
C81 N81 S81 S82 0.98(14) . . . . ?
C81 N82 S82 S81 0.61(14) . . . . ?
N81 S81 S82 N82 -0.86(9) . . . . ?
